data_4063283
loop_
_publ_author_name
'Mar\'ia Garc\'ia-Castro'
'Avelino Mart\'in'
'Miguel Mena'
'Carlos Y\'elamos'

_publ_section_title
;
 Group 13 and 14 Alkyl Derivatives of the Imido-Nitrido Metalloligand
 [{Ti(\h5-C5Me5)(\m-NH)}3(\m3-N)]
;
_journal_name_full Organometallics
_journal_page_first 408
_journal_page_last 416
_journal_paper_doi 10.1021/om060895+
_journal_volume 26
_journal_year 2007
_chemical_compound_source 'synthesis as described'
_chemical_formula_moiety 'C33 H56 Ge1 N4 Ti3'
_chemical_formula_sum 'C33 H56 Ge N4 Ti3'
_chemical_formula_weight 725.11
_space_group_IT_number 2
_space_group_name_Hall '-P 1'
_space_group_name_H-M_alt 'P -1'
_symmetry_cell_setting triclinic
_symmetry_Int_Tables_number 2
_symmetry_space_group_name_Hall '-P 1'
_symmetry_space_group_name_H-M 'P -1'
_atom_sites_solution_hydrogens geom
_atom_sites_solution_primary direct
_atom_sites_solution_secondary difmap
_audit_conform_dict_location ftp://ftp.iucr.org/pub/cif_core.dic
_audit_conform_dict_name cif_core.dic
_audit_conform_dict_version 2.3
_audit_creation_date 2005-05-23T12:34:42-00:00
_audit_creation_method 'WinGX routine CIF_UPDATE'
_cell_angle_alpha 111.658(8)
_cell_angle_beta 90.192(9)
_cell_angle_gamma 102.220(11)
_cell_formula_units_Z 4
_cell_length_a 11.029(2)
_cell_length_b 17.9117(19)
_cell_length_c 19.7803(13)
_cell_measurement_reflns_used 176
_cell_measurement_temperature 100(2)
_cell_measurement_theta_max 20
_cell_measurement_theta_min 3
_cell_measurement_wavelength 0.71073
_cell_volume 3535.1(8)
_computing_cell_refinement 'Dirax/lsq (Duisenberg & Schreurs, 1989-2000)'
_computing_data_collection 'Collect (Nonius BV, 1997-2000)'
_computing_data_reduction 'EvalCCD (Duisenberg & Schreurs 1990-2000)'
_computing_molecular_graphics 'Ortep-3 for Windows (Farrugia, 1997)'
_computing_publication_material 'WinGX publication routines (Farrugia, 1999)'
_computing_structure_refinement 'SHELXL-97 (Sheldrick, 1997)'
_computing_structure_solution 'SHELXS-97 (Sheldrick, 1997)'
_diffrn_ambient_temperature 100(2)
_diffrn_detector 'CCD plate'
_diffrn_detector_area_resol_mean 9
_diffrn_measured_fraction_theta_full 0.992
_diffrn_measured_fraction_theta_max 0.992
_diffrn_measurement_device '95mm CCD camera on \k-goniostat'
_diffrn_measurement_device_type KappaCCD
_diffrn_measurement_method 'CCD rotation images, thick slices'
_diffrn_orient_matrix_type X=UH
_diffrn_orient_matrix_UB_11 0.01
_diffrn_orient_matrix_UB_12 0
_diffrn_orient_matrix_UB_13 0
_diffrn_orient_matrix_UB_21 0
_diffrn_orient_matrix_UB_22 0.01
_diffrn_orient_matrix_UB_23 0
_diffrn_orient_matrix_UB_31 0
_diffrn_orient_matrix_UB_32 0
_diffrn_orient_matrix_UB_33 0.01
_diffrn_radiation_monochromator graphite
_diffrn_radiation_probe x-ray
_diffrn_radiation_type MoK\a
_diffrn_radiation_wavelength 0.71073
_diffrn_reflns_av_R_equivalents 0.1448
_diffrn_reflns_av_unetI/netI 0.0673
_diffrn_reflns_limit_h_max 14
_diffrn_reflns_limit_h_min -14
_diffrn_reflns_limit_k_max 22
_diffrn_reflns_limit_k_min -22
_diffrn_reflns_limit_l_max 25
_diffrn_reflns_limit_l_min -25
_diffrn_reflns_number 104445
_diffrn_reflns_theta_full 27
_diffrn_reflns_theta_max 27
_diffrn_reflns_theta_min 5.01
_diffrn_source 'Enraf Nonius FR590'
_exptl_absorpt_coefficient_mu 1.522
_exptl_absorpt_correction_T_max 0.8068
_exptl_absorpt_correction_T_min 0.5793
_exptl_absorpt_correction_type analytical
_exptl_absorpt_process_details
;
        (see. N.W. Alcock (1970). Cryst. Computing, p271)
;
_exptl_crystal_colour red
_exptl_crystal_density_diffrn 1.362
_exptl_crystal_density_method 'not measured'
_exptl_crystal_description prism
_exptl_crystal_F_000 1520
_exptl_crystal_size_max 0.546
_exptl_crystal_size_mid 0.323
_exptl_crystal_size_min 0.208
_refine_diff_density_max 1.732
_refine_diff_density_min -0.985
_refine_diff_density_rms 0.133
_refine_ls_extinction_method none
_refine_ls_goodness_of_fit_ref 0.982
_refine_ls_hydrogen_treatment mixed
_refine_ls_matrix_type full
_refine_ls_number_parameters 755
_refine_ls_number_reflns 15301
_refine_ls_number_restraints 0
_refine_ls_restrained_S_all 0.982
_refine_ls_R_factor_all 0.0874
_refine_ls_R_factor_gt 0.0565
_refine_ls_shift/su_max 0.001
_refine_ls_shift/su_mean 0
_refine_ls_structure_factor_coef Fsqd
_refine_ls_weighting_details 'calc w=1/[\s^2^(Fo^2^)+(0.0687P)^2^+22.3601P] where P=(Fo^2^+2Fc^2^)/3'
_refine_ls_weighting_scheme calc
_refine_ls_wR_factor_gt 0.1405
_refine_ls_wR_factor_ref 0.1677
_reflns_number_gt 11405
_reflns_number_total 15301
_reflns_threshold_expression >2sigma(I)
_cod_database_code 4063283

loop_
_symmetry_equiv_pos_as_xyz
'x, y, z'
'-x, -y, -z'

loop_
_atom_site_label
_atom_site_type_symbol
_atom_site_fract_x
_atom_site_fract_y
_atom_site_fract_z
_atom_site_U_iso_or_equiv
_atom_site_adp_type
_atom_site_occupancy
_atom_site_symmetry_multiplicity
_atom_site_calc_flag
_atom_site_refinement_flags
C1 C 0.2831(6) 0.1367(3) 0.1864(3) 0.0288(12) Uani 1 1 d .
H1A H 0.2027 0.1469 0.1799 0.043 Uiso 1 1 calc R
H1B H 0.3335 0.1838 0.2246 0.043 Uiso 1 1 calc R
H1C H 0.2736 0.0892 0.1992 0.043 Uiso 1 1 calc R
C2 C 0.2629(5) 0.0172(3) 0.0196(3) 0.0276(11) Uani 1 1 d .
H2A H 0.1809 0.0252 0.0131 0.041 Uiso 1 1 calc R
H2B H 0.2572 -0.0289 0.0341 0.041 Uiso 1 1 calc R
H2C H 0.301 0.0065 -0.0256 0.041 Uiso 1 1 calc R
C3 C 0.5279(5) 0.0954(4) 0.1047(3) 0.0314(12) Uani 1 1 d .
H3A H 0.5805 0.143 0.1414 0.047 Uiso 1 1 calc R
H3B H 0.5638 0.0841 0.0589 0.047 Uiso 1 1 calc R
H3C H 0.5201 0.0488 0.1186 0.047 Uiso 1 1 calc R
C11 C 0.1456(4) 0.2755(3) 0.0044(3) 0.0166(9) Uani 1 1 d .
C12 C 0.1741(4) 0.2684(3) -0.0676(3) 0.0181(9) Uani 1 1 d .
C13 C 0.1454(4) 0.1841(3) -0.1128(2) 0.0163(9) Uani 1 1 d .
C14 C 0.0992(4) 0.1382(3) -0.0694(3) 0.0175(9) Uani 1 1 d .
C15 C 0.0983(4) 0.1949(3) 0.0030(2) 0.0155(9) Uani 1 1 d .
C16 C 0.1549(5) 0.3549(3) 0.0683(3) 0.0264(11) Uani 1 1 d .
H16A H 0.1903 0.4004 0.0545 0.04 Uiso 1 1 calc R
H16B H 0.2071 0.356 0.1078 0.04 Uiso 1 1 calc R
H16C H 0.0734 0.3592 0.0837 0.04 Uiso 1 1 calc R
C17 C 0.2208(5) 0.3406(3) -0.0898(3) 0.0256(11) Uani 1 1 d .
H17A H 0.2326 0.391 -0.0476 0.038 Uiso 1 1 calc R
H17B H 0.1609 0.3406 -0.1251 0.038 Uiso 1 1 calc R
H17C H 0.2985 0.3362 -0.1107 0.038 Uiso 1 1 calc R
C18 C 0.1516(5) 0.1478(3) -0.1942(3) 0.0246(10) Uani 1 1 d .
H18A H 0.127 0.0887 -0.2113 0.037 Uiso 1 1 calc R
H18B H 0.2353 0.1639 -0.2055 0.037 Uiso 1 1 calc R
H18C H 0.0964 0.1676 -0.2176 0.037 Uiso 1 1 calc R
C19 C 0.0488(5) 0.0465(3) -0.0989(3) 0.0247(11) Uani 1 1 d .
H19A H 0.0231 0.0293 -0.0595 0.037 Uiso 1 1 calc R
H19B H 0.1124 0.0194 -0.1222 0.037 Uiso 1 1 calc R
H19C H -0.0213 0.0321 -0.1338 0.037 Uiso 1 1 calc R
C20 C 0.0479(5) 0.1738(3) 0.0661(3) 0.0232(10) Uani 1 1 d .
H20A H 0.022 0.115 0.0511 0.035 Uiso 1 1 calc R
H20B H -0.022 0.198 0.0816 0.035 Uiso 1 1 calc R
H20C H 0.1117 0.195 0.1059 0.035 Uiso 1 1 calc R
C21 C 0.6673(5) 0.1476(3) -0.1746(3) 0.0211(10) Uani 1 1 d .
C22 C 0.7431(4) 0.2269(3) -0.1328(2) 0.0188(9) Uani 1 1 d .
C23 C 0.6843(4) 0.2872(3) -0.1414(2) 0.0151(9) Uani 1 1 d .
C24 C 0.5753(4) 0.2450(3) -0.1889(2) 0.0155(9) Uani 1 1 d .
C25 C 0.5639(4) 0.1586(3) -0.2102(2) 0.0168(9) Uani 1 1 d .
C26 C 0.6947(6) 0.0663(4) -0.1831(3) 0.0350(13) Uani 1 1 d .
H26A H 0.6291 0.0223 -0.2143 0.052 Uiso 1 1 calc R
H26B H 0.7003 0.0625 -0.1361 0.052 Uiso 1 1 calc R
H26C H 0.7723 0.062 -0.2044 0.052 Uiso 1 1 calc R
C27 C 0.8662(5) 0.2426(4) -0.0918(3) 0.0327(13) Uani 1 1 d .
H27A H 0.8988 0.301 -0.0678 0.049 Uiso 1 1 calc R
H27B H 0.9233 0.2191 -0.1253 0.049 Uiso 1 1 calc R
H27C H 0.8555 0.2177 -0.0561 0.049 Uiso 1 1 calc R
C28 C 0.7329(5) 0.3788(3) -0.1119(3) 0.0244(11) Uani 1 1 d .
H28A H 0.8082 0.3931 -0.0809 0.037 Uiso 1 1 calc R
H28B H 0.6718 0.405 -0.0842 0.037 Uiso 1 1 calc R
H28C H 0.7499 0.3969 -0.1516 0.037 Uiso 1 1 calc R
C29 C 0.4898(5) 0.2863(3) -0.2145(3) 0.0227(10) Uani 1 1 d .
H29A H 0.4218 0.2452 -0.2463 0.034 Uiso 1 1 calc R
H29B H 0.5351 0.3176 -0.2404 0.034 Uiso 1 1 calc R
H29C H 0.4579 0.3226 -0.1731 0.034 Uiso 1 1 calc R
C30 C 0.4666(5) 0.0907(3) -0.2645(3) 0.0285(11) Uani 1 1 d .
H30A H 0.4807 0.0381 -0.2685 0.043 Uiso 1 1 calc R
H30B H 0.4716 0.0953 -0.3113 0.043 Uiso 1 1 calc R
H30C H 0.3855 0.0951 -0.2484 0.043 Uiso 1 1 calc R
C31 C 0.5178(4) 0.3898(3) 0.1849(3) 0.0204(10) Uani 1 1 d .
C32 C 0.5965(4) 0.3443(3) 0.2010(2) 0.0193(9) Uani 1 1 d .
C33 C 0.7060(4) 0.3542(3) 0.1641(2) 0.0182(9) Uani 1 1 d .
C34 C 0.6946(4) 0.4074(3) 0.1272(2) 0.0180(9) Uani 1 1 d .
C35 C 0.5786(5) 0.4290(3) 0.1400(3) 0.0199(10) Uani 1 1 d .
C36 C 0.3939(5) 0.3973(4) 0.2167(3) 0.0302(12) Uani 1 1 d .
H36A H 0.3762 0.3634 0.245 0.045 Uiso 1 1 calc R
H36B H 0.3292 0.3794 0.1778 0.045 Uiso 1 1 calc R
H36C H 0.3979 0.4537 0.2474 0.045 Uiso 1 1 calc R
C37 C 0.5726(5) 0.3014(3) 0.2534(3) 0.0275(11) Uani 1 1 d .
H37A H 0.6393 0.275 0.2548 0.041 Uiso 1 1 calc R
H37B H 0.4954 0.2606 0.2377 0.041 Uiso 1 1 calc R
H37C H 0.5677 0.3409 0.3012 0.041 Uiso 1 1 calc R
C38 C 0.8176(5) 0.3195(3) 0.1663(3) 0.0258(11) Uani 1 1 d .
H38A H 0.803 0.2854 0.1945 0.039 Uiso 1 1 calc R
H38B H 0.8893 0.3638 0.1882 0.039 Uiso 1 1 calc R
H38C H 0.8319 0.287 0.1175 0.039 Uiso 1 1 calc R
C39 C 0.7925(5) 0.4382(3) 0.0853(3) 0.0265(11) Uani 1 1 d .
H39A H 0.8624 0.4139 0.0848 0.04 Uiso 1 1 calc R
H39B H 0.8192 0.4971 0.1081 0.04 Uiso 1 1 calc R
H39C H 0.7587 0.4232 0.036 0.04 Uiso 1 1 calc R
C40 C 0.5311(6) 0.4857(3) 0.1111(3) 0.0310(12) Uani 1 1 d .
H40A H 0.4501 0.4909 0.1271 0.046 Uiso 1 1 calc R
H40B H 0.5257 0.4632 0.0587 0.046 Uiso 1 1 calc R
H40C H 0.5873 0.5391 0.1292 0.046 Uiso 1 1 calc R
Ge1 Ge 0.36386(5) 0.11660(3) 0.09508(3) 0.01746(12) Uani 1 1 d .
N1 N 0.4585(3) 0.2922(2) -0.01392(19) 0.0121(7) Uani 1 1 d .
N12 N 0.3927(4) 0.1342(2) -0.0978(2) 0.0164(8) Uani 1 1 d .
N13 N 0.3797(3) 0.2065(2) 0.0674(2) 0.0141(7) Uani 1 1 d .
N23 N 0.6363(4) 0.2218(2) 0.0058(2) 0.0151(7) Uani 1 1 d .
Ti1 Ti 0.31409(7) 0.20732(5) -0.02290(4) 0.01158(16) Uani 1 1 d .
Ti2 Ti 0.54679(7) 0.21632(5) -0.08099(4) 0.01179(16) Uani 1 1 d .
Ti3 Ti 0.53227(7) 0.28495(5) 0.07064(4) 0.01185(16) Uani 1 1 d .
H12 H 0.360(6) 0.103(4) -0.130(3) 0.022(16) Uiso 1 1 d .
H23 H 0.726(6) 0.225(4) 0.018(3) 0.029(16) Uiso 1 1 d .
C4 C -0.1279(5) 0.3658(3) 0.3729(3) 0.0262(11) Uani 1 1 d .
H4A H -0.16 0.3844 0.4199 0.039 Uiso 1 1 calc R
H4B H -0.1793 0.3133 0.3424 0.039 Uiso 1 1 calc R
H4C H -0.1281 0.4052 0.3507 0.039 Uiso 1 1 calc R
C5 C 0.1112(5) 0.3165(4) 0.2907(3) 0.0290(11) Uani 1 1 d .
H5A H 0.1947 0.3113 0.2979 0.043 Uiso 1 1 calc R
H5B H 0.112 0.3557 0.2681 0.043 Uiso 1 1 calc R
H5C H 0.0608 0.2639 0.2598 0.043 Uiso 1 1 calc R
C6 C 0.1412(6) 0.4639(3) 0.4452(3) 0.0305(12) Uani 1 1 d .
H6A H 0.2259 0.4609 0.4523 0.046 Uiso 1 1 calc R
H6B H 0.1079 0.4832 0.4916 0.046 Uiso 1 1 calc R
H6C H 0.1386 0.5013 0.4211 0.046 Uiso 1 1 calc R
C41 C 0.2898(4) 0.2425(3) 0.5164(3) 0.0187(9) Uani 1 1 d .
C42 C 0.3308(4) 0.3131(3) 0.4979(3) 0.0197(10) Uani 1 1 d .
C43 C 0.3316(4) 0.3838(3) 0.5621(3) 0.0193(9) Uani 1 1 d .
C44 C 0.2933(4) 0.3570(3) 0.6194(2) 0.0179(9) Uani 1 1 d .
C45 C 0.2682(4) 0.2698(3) 0.5914(3) 0.0174(9) Uani 1 1 d .
C46 C 0.2804(5) 0.1539(3) 0.4667(3) 0.0290(12) Uani 1 1 d .
H46A H 0.2994 0.1514 0.4187 0.044 Uiso 1 1 calc R
H46B H 0.1973 0.1224 0.4643 0.044 Uiso 1 1 calc R
H46C H 0.3384 0.1316 0.4854 0.044 Uiso 1 1 calc R
C47 C 0.3727(5) 0.3126(4) 0.4259(3) 0.0316(12) Uani 1 1 d .
H47A H 0.3623 0.2566 0.392 0.047 Uiso 1 1 calc R
H47B H 0.459 0.3405 0.4321 0.047 Uiso 1 1 calc R
H47C H 0.3238 0.3403 0.4073 0.047 Uiso 1 1 calc R
C48 C 0.3785(5) 0.4729(3) 0.5726(3) 0.0296(12) Uani 1 1 d .
H48A H 0.3989 0.4766 0.5266 0.044 Uiso 1 1 calc R
H48B H 0.4515 0.4965 0.6066 0.044 Uiso 1 1 calc R
H48C H 0.3151 0.5026 0.5913 0.044 Uiso 1 1 calc R
C49 C 0.2941(5) 0.4141(3) 0.6974(3) 0.0265(11) Uani 1 1 d .
H49A H 0.3143 0.4702 0.7006 0.04 Uiso 1 1 calc R
H49B H 0.3551 0.4062 0.7272 0.04 Uiso 1 1 calc R
H49C H 0.2133 0.4024 0.7141 0.04 Uiso 1 1 calc R
C50 C 0.2253(5) 0.2145(3) 0.6319(3) 0.0247(11) Uani 1 1 d .
H50A H 0.2155 0.158 0.5994 0.037 Uiso 1 1 calc R
H50B H 0.1469 0.223 0.6505 0.037 Uiso 1 1 calc R
H50C H 0.2859 0.227 0.6718 0.037 Uiso 1 1 calc R
C51 C -0.1225(5) 0.0560(3) 0.3845(3) 0.0209(10) Uani 1 1 d .
C52 C -0.0807(5) 0.0873(3) 0.3303(3) 0.0220(10) Uani 1 1 d .
C53 C -0.1769(5) 0.1183(3) 0.3107(2) 0.0216(10) Uani 1 1 d .
C54 C -0.2773(4) 0.1081(3) 0.3539(3) 0.0208(10) Uani 1 1 d .
C55 C -0.2429(5) 0.0683(3) 0.3987(3) 0.0202(10) Uani 1 1 d .
C56 C -0.0539(6) 0.0131(3) 0.4189(4) 0.0378(14) Uani 1 1 d .
H56A H 0.0266 0.0124 0.4007 0.057 Uiso 1 1 calc R
H56B H -0.1004 -0.0425 0.4071 0.057 Uiso 1 1 calc R
H56C H -0.044 0.042 0.471 0.057 Uiso 1 1 calc R
C57 C 0.0418(6) 0.0846(4) 0.2977(3) 0.0355(13) Uani 1 1 d .
H57A H 0.0902 0.0605 0.3208 0.053 Uiso 1 1 calc R
H57B H 0.0862 0.1397 0.3052 0.053 Uiso 1 1 calc R
H57C H 0.0273 0.052 0.2463 0.053 Uiso 1 1 calc R
C58 C -0.1803(7) 0.1462(4) 0.2481(3) 0.0400(15) Uani 1 1 d .
H58A H -0.2557 0.1645 0.2464 0.06 Uiso 1 1 calc R
H58B H -0.1777 0.1012 0.2032 0.06 Uiso 1 1 calc R
H58C H -0.1098 0.1909 0.2546 0.06 Uiso 1 1 calc R
C59 C -0.3982(5) 0.1328(4) 0.3493(3) 0.0360(14) Uani 1 1 d .
H59A H -0.4509 0.1196 0.3838 0.054 Uiso 1 1 calc R
H59B H -0.4389 0.1035 0.3009 0.054 Uiso 1 1 calc R
H59C H -0.3819 0.1911 0.3604 0.054 Uiso 1 1 calc R
C60 C -0.3223(6) 0.0398(4) 0.4497(3) 0.0372(14) Uani 1 1 d .
H60A H -0.4005 0.0554 0.4501 0.056 Uiso 1 1 calc R
H60B H -0.2806 0.0649 0.4981 0.056 Uiso 1 1 calc R
H60C H -0.3369 -0.0192 0.4336 0.056 Uiso 1 1 calc R
C61 C -0.1216(4) 0.3178(3) 0.7109(2) 0.0186(9) Uani 1 1 d .
C62 C -0.1661(5) 0.3826(3) 0.7026(2) 0.0206(10) Uani 1 1 d .
C63 C -0.2787(4) 0.3476(3) 0.6567(3) 0.0201(10) Uani 1 1 d .
C64 C -0.3057(4) 0.2606(3) 0.6375(3) 0.0192(9) Uani 1 1 d .
C65 C -0.2079(5) 0.2414(3) 0.6709(2) 0.0198(10) Uani 1 1 d .
C66 C -0.0106(5) 0.3260(4) 0.7588(3) 0.0307(12) Uani 1 1 d .
H66A H -0.0016 0.2722 0.7539 0.046 Uiso 1 1 calc R
H66B H -0.0215 0.357 0.8087 0.046 Uiso 1 1 calc R
H66C H 0.0627 0.3542 0.7445 0.046 Uiso 1 1 calc R
C67 C -0.1055(6) 0.4730(3) 0.7381(3) 0.0306(12) Uani 1 1 d .
H67A H -0.1538 0.5043 0.7238 0.046 Uiso 1 1 calc R
H67B H -0.023 0.483 0.7231 0.046 Uiso 1 1 calc R
H67C H -0.101 0.4894 0.7903 0.046 Uiso 1 1 calc R
C68 C -0.3600(5) 0.3932(4) 0.6340(3) 0.0300(12) Uani 1 1 d .
H68A H -0.4306 0.3545 0.6027 0.045 Uiso 1 1 calc R
H68B H -0.3133 0.4241 0.6082 0.045 Uiso 1 1 calc R
H68C H -0.3882 0.4303 0.6766 0.045 Uiso 1 1 calc R
C69 C -0.4232(5) 0.2020(4) 0.5952(3) 0.0321(12) Uani 1 1 d .
H69A H -0.4201 0.1467 0.5889 0.048 Uiso 1 1 calc R
H69B H -0.4312 0.2055 0.5481 0.048 Uiso 1 1 calc R
H69C H -0.4934 0.2163 0.6213 0.048 Uiso 1 1 calc R
C70 C -0.1970(6) 0.1582(3) 0.6668(3) 0.0296(12) Uani 1 1 d .
H70A H -0.2666 0.1171 0.6365 0.044 Uiso 1 1 calc R
H70B H -0.1964 0.1572 0.715 0.044 Uiso 1 1 calc R
H70C H -0.121 0.1468 0.6463 0.044 Uiso 1 1 calc R
Ge2 Ge 0.04217(5) 0.35433(3) 0.38490(3) 0.01916(13) Uani 1 1 d .
N2 N -0.0200(3) 0.2182(2) 0.53012(19) 0.0133(7) Uani 1 1 d .
N45 N 0.0440(4) 0.2798(2) 0.4299(2) 0.0174(8) Uani 1 1 d .
N46 N 0.0299(4) 0.3804(2) 0.5924(2) 0.0163(8) Uani 1 1 d .
N56 N -0.2101(4) 0.2668(2) 0.4932(2) 0.0163(8) Uani 1 1 d .
Ti4 Ti 0.11619(7) 0.30346(5) 0.52678(4) 0.01195(16) Uani 1 1 d .
Ti5 Ti -0.10012(7) 0.20125(5) 0.43805(4) 0.01260(16) Uani 1 1 d .
Ti6 Ti -0.11631(7) 0.29556(5) 0.58557(4) 0.01306(17) Uani 1 1 d .
H46 H 0.061(6) 0.426(4) 0.629(3) 0.028(16) Uiso 1 1 d .
H56 H -0.291(6) 0.259(4) 0.484(3) 0.026(15) Uiso 1 1 d .

loop_
_atom_site_aniso_label
_atom_site_aniso_U_11
_atom_site_aniso_U_22
_atom_site_aniso_U_33
_atom_site_aniso_U_23
_atom_site_aniso_U_13
_atom_site_aniso_U_12
C1 0.044(3) 0.017(2) 0.024(3) 0.007(2) 0.011(2) 0.006(2)
C2 0.031(3) 0.017(2) 0.031(3) 0.006(2) 0.002(2) 0.001(2)
C3 0.030(3) 0.026(3) 0.044(3) 0.016(3) 0.001(2) 0.013(2)
C11 0.011(2) 0.012(2) 0.025(2) 0.0046(18) 0.0010(17) 0.0047(17)
C12 0.011(2) 0.017(2) 0.026(2) 0.0085(19) -0.0028(18) 0.0025(17)
C13 0.010(2) 0.019(2) 0.019(2) 0.0057(18) -0.0024(16) 0.0027(17)
C14 0.011(2) 0.017(2) 0.020(2) 0.0035(18) 0.0009(17) 0.0000(17)
C15 0.0081(19) 0.017(2) 0.019(2) 0.0047(18) 0.0002(16) 0.0021(17)
C16 0.025(3) 0.016(2) 0.030(3) -0.001(2) -0.002(2) 0.005(2)
C17 0.024(3) 0.020(2) 0.036(3) 0.015(2) -0.001(2) 0.004(2)
C18 0.022(2) 0.031(3) 0.018(2) 0.007(2) -0.0025(19) 0.003(2)
C19 0.025(3) 0.014(2) 0.027(3) 0.001(2) 0.004(2) -0.0012(19)
C20 0.022(2) 0.022(2) 0.023(2) 0.006(2) 0.010(2) 0.004(2)
C21 0.026(2) 0.023(2) 0.021(2) 0.013(2) 0.0129(19) 0.012(2)
C22 0.015(2) 0.029(3) 0.017(2) 0.012(2) 0.0076(17) 0.0080(19)
C23 0.015(2) 0.018(2) 0.014(2) 0.0081(18) 0.0071(16) 0.0032(17)
C24 0.021(2) 0.017(2) 0.0100(19) 0.0071(17) 0.0029(17) 0.0041(18)
C25 0.020(2) 0.015(2) 0.013(2) 0.0027(17) 0.0053(17) 0.0029(18)
C26 0.051(4) 0.033(3) 0.036(3) 0.020(3) 0.020(3) 0.029(3)
C27 0.017(2) 0.059(4) 0.029(3) 0.022(3) 0.005(2) 0.013(2)
C28 0.031(3) 0.020(2) 0.018(2) 0.009(2) 0.005(2) -0.003(2)
C29 0.028(3) 0.026(3) 0.020(2) 0.011(2) 0.002(2) 0.013(2)
C30 0.039(3) 0.020(3) 0.018(2) -0.002(2) 0.007(2) 0.003(2)
C31 0.021(2) 0.013(2) 0.017(2) -0.0037(18) -0.0019(18) -0.0012(18)
C32 0.019(2) 0.020(2) 0.014(2) 0.0031(18) -0.0012(17) 0.0003(19)
C33 0.021(2) 0.018(2) 0.010(2) 0.0010(17) -0.0033(17) -0.0014(18)
C34 0.022(2) 0.013(2) 0.013(2) 0.0020(17) -0.0068(17) -0.0043(18)
C35 0.027(2) 0.010(2) 0.016(2) -0.0023(17) -0.0073(18) 0.0032(18)
C36 0.032(3) 0.030(3) 0.021(2) -0.003(2) 0.003(2) 0.012(2)
C37 0.028(3) 0.030(3) 0.023(2) 0.011(2) 0.001(2) 0.000(2)
C38 0.020(2) 0.034(3) 0.024(2) 0.011(2) -0.002(2) 0.007(2)
C39 0.031(3) 0.021(2) 0.021(2) 0.009(2) -0.003(2) -0.009(2)
C40 0.042(3) 0.014(2) 0.033(3) 0.006(2) -0.010(2) 0.004(2)
Ge1 0.0221(3) 0.0128(2) 0.0186(2) 0.00690(19) 0.00517(19) 0.00452(19)
N1 0.0149(17) 0.0074(16) 0.0142(17) 0.0052(14) -0.0006(14) 0.0009(14)
N12 0.020(2) 0.0108(18) 0.0147(19) 0.0024(16) -0.0006(16) -0.0002(16)
N13 0.0134(17) 0.0138(18) 0.0157(18) 0.0063(15) 0.0008(14) 0.0032(14)
N23 0.0150(18) 0.0158(19) 0.0158(18) 0.0072(15) -0.0003(15) 0.0041(15)
Ti1 0.0101(4) 0.0096(4) 0.0131(4) 0.0027(3) 0.0003(3) 0.0010(3)
Ti2 0.0114(4) 0.0126(4) 0.0109(3) 0.0044(3) 0.0012(3) 0.0020(3)
Ti3 0.0131(4) 0.0096(4) 0.0107(3) 0.0023(3) -0.0005(3) 0.0009(3)
C4 0.033(3) 0.026(3) 0.021(2) 0.007(2) 0.001(2) 0.012(2)
C5 0.037(3) 0.031(3) 0.021(2) 0.011(2) 0.012(2) 0.011(2)
C6 0.038(3) 0.021(3) 0.030(3) 0.010(2) 0.000(2) 0.000(2)
C41 0.013(2) 0.017(2) 0.022(2) 0.0022(19) -0.0022(17) 0.0030(17)
C42 0.012(2) 0.025(2) 0.021(2) 0.008(2) 0.0053(18) 0.0034(18)
C43 0.013(2) 0.015(2) 0.027(2) 0.0053(19) 0.0023(18) 0.0011(17)
C44 0.014(2) 0.019(2) 0.015(2) 0.0015(18) -0.0030(17) 0.0007(18)
C45 0.011(2) 0.021(2) 0.019(2) 0.0064(19) -0.0029(17) 0.0021(17)
C46 0.025(3) 0.021(3) 0.030(3) -0.004(2) -0.006(2) 0.009(2)
C47 0.023(3) 0.046(3) 0.028(3) 0.017(3) 0.011(2) 0.008(2)
C48 0.024(3) 0.021(3) 0.040(3) 0.011(2) -0.001(2) -0.002(2)
C49 0.020(2) 0.030(3) 0.019(2) 0.001(2) -0.0032(19) 0.002(2)
C50 0.024(2) 0.026(3) 0.028(3) 0.018(2) -0.005(2) 0.001(2)
C51 0.028(3) 0.006(2) 0.023(2) -0.0004(18) -0.0072(19) 0.0022(18)
C52 0.023(2) 0.015(2) 0.017(2) -0.0055(18) -0.0029(19) 0.0035(19)
C53 0.033(3) 0.012(2) 0.013(2) -0.0010(18) -0.0097(19) 0.0026(19)
C54 0.022(2) 0.010(2) 0.020(2) -0.0030(18) -0.0089(19) 0.0003(18)
C55 0.023(2) 0.010(2) 0.018(2) -0.0007(18) -0.0042(18) -0.0032(18)
C56 0.043(3) 0.021(3) 0.050(4) 0.015(3) -0.021(3) 0.005(2)
C57 0.035(3) 0.029(3) 0.027(3) -0.006(2) 0.008(2) 0.005(2)
C58 0.062(4) 0.034(3) 0.020(3) 0.008(2) -0.007(3) 0.008(3)
C59 0.025(3) 0.024(3) 0.042(3) -0.007(2) -0.016(2) 0.006(2)
C60 0.050(4) 0.023(3) 0.026(3) 0.006(2) 0.005(3) -0.011(3)
C61 0.022(2) 0.023(2) 0.0098(19) 0.0052(18) 0.0073(17) 0.0055(19)
C62 0.023(2) 0.021(2) 0.012(2) 0.0018(18) 0.0051(18) 0.0012(19)
C63 0.019(2) 0.026(3) 0.016(2) 0.0073(19) 0.0096(18) 0.009(2)
C64 0.013(2) 0.023(2) 0.019(2) 0.0059(19) 0.0059(17) 0.0036(18)
C65 0.023(2) 0.024(2) 0.013(2) 0.0072(19) 0.0078(18) 0.005(2)
C66 0.027(3) 0.046(3) 0.017(2) 0.012(2) 0.001(2) 0.007(2)
C67 0.043(3) 0.017(2) 0.024(3) 0.000(2) 0.010(2) 0.004(2)
C68 0.031(3) 0.036(3) 0.029(3) 0.011(2) 0.011(2) 0.022(2)
C69 0.019(2) 0.039(3) 0.029(3) 0.006(2) 0.001(2) -0.001(2)
C70 0.040(3) 0.027(3) 0.026(3) 0.013(2) 0.013(2) 0.009(2)
Ge2 0.0270(3) 0.0156(2) 0.0153(2) 0.00595(19) 0.00356(19) 0.0056(2)
N2 0.0153(18) 0.0106(17) 0.0119(17) 0.0034(14) 0.0004(14) 0.0002(14)
N45 0.021(2) 0.0141(19) 0.0135(18) 0.0029(15) 0.0020(15) 0.0006(15)
N46 0.0166(19) 0.0119(18) 0.0153(18) 0.0008(16) 0.0003(15) 0.0004(15)
N56 0.0156(19) 0.0134(18) 0.0157(18) 0.0009(15) -0.0045(15) 0.0026(15)
Ti4 0.0123(4) 0.0101(4) 0.0111(3) 0.0020(3) 0.0013(3) 0.0013(3)
Ti5 0.0155(4) 0.0089(4) 0.0100(3) 0.0007(3) -0.0014(3) 0.0011(3)
Ti6 0.0124(4) 0.0138(4) 0.0105(4) 0.0023(3) 0.0011(3) 0.0021(3)

loop_
_atom_type_symbol
_atom_type_description
_atom_type_scat_dispersion_real
_atom_type_scat_dispersion_imag
_atom_type_scat_source
C C 0.0033 0.0016 'International Tables Vol C Tables 4.2.6.8 and 6.1.1.4'
H H 0 0 'International Tables Vol C Tables 4.2.6.8 and 6.1.1.4'
Ge Ge 0.1547 1.8001 'International Tables Vol C Tables 4.2.6.8 and 6.1.1.4'
N N 0.0061 0.0033 'International Tables Vol C Tables 4.2.6.8 and 6.1.1.4'
Ti Ti 0.2776 0.4457 'International Tables Vol C Tables 4.2.6.8 and 6.1.1.4'

loop_
_exptl_crystal_face_index_h
_exptl_crystal_face_index_k
_exptl_crystal_face_index_l
_exptl_crystal_face_perp_dist
0 -6 1 0.058
0 5 -1 0.158
-9 2 -1 0.19
10 -2 1 0.256
0 1 -4 0.104
0 -1 4 0.044

loop_
_geom_angle_atom_site_label_1
_geom_angle_atom_site_label_2
_geom_angle_atom_site_label_3
_geom_angle
C15 C11 C12 107.9(4)
C15 C11 C16 126.5(4)
C12 C11 C16 125.5(4)
C15 C11 Ti1 73.8(2)
C12 C11 Ti1 73.2(3)
C16 C11 Ti1 122.3(3)
C13 C12 C11 108.2(4)
C13 C12 C17 127.4(4)
C11 C12 C17 124.3(4)
C13 C12 Ti1 74.1(3)
C11 C12 Ti1 72.2(2)
C17 C12 Ti1 121.8(3)
C12 C13 C14 108.1(4)
C12 C13 C18 126.7(4)
C14 C13 C18 125.0(4)
C12 C13 Ti1 72.1(2)
C14 C13 Ti1 73.0(3)
C18 C13 Ti1 124.5(3)
C13 C14 C15 108.0(4)
C13 C14 C19 124.3(4)
C15 C14 C19 127.3(4)
C13 C14 Ti1 73.0(2)
C15 C14 Ti1 72.5(2)
C19 C14 Ti1 124.9(3)
C11 C15 C14 107.8(4)
C11 C15 C20 125.9(4)
C14 C15 C20 126.2(4)
C11 C15 Ti1 71.8(2)
C14 C15 Ti1 73.4(2)
C20 C15 Ti1 123.6(3)
C22 C21 C25 108.2(4)
C22 C21 C26 126.1(5)
C25 C21 C26 125.6(5)
C22 C21 Ti2 72.9(3)
C25 C21 Ti2 73.0(3)
C26 C21 Ti2 122.5(3)
C21 C22 C23 107.6(4)
C21 C22 C27 125.2(5)
C23 C22 C27 127.0(5)
C21 C22 Ti2 72.6(3)
C23 C22 Ti2 71.8(2)
C27 C22 Ti2 124.4(3)
C24 C23 C22 107.9(4)
C24 C23 C28 124.6(4)
C22 C23 C28 127.3(4)
C24 C23 Ti2 72.8(2)
C22 C23 Ti2 73.4(2)
C28 C23 Ti2 123.7(3)
C23 C24 C25 108.8(4)
C23 C24 C29 124.4(4)
C25 C24 C29 126.7(4)
C23 C24 Ti2 72.8(2)
C25 C24 Ti2 73.6(2)
C29 C24 Ti2 121.9(3)
C24 C25 C21 107.4(4)
C24 C25 C30 126.8(4)
C21 C25 C30 125.6(4)
C24 C25 Ti2 71.8(2)
C21 C25 Ti2 72.4(3)
C30 C25 Ti2 124.5(3)
C35 C31 C32 108.5(4)
C35 C31 C36 128.1(5)
C32 C31 C36 123.3(5)
C35 C31 Ti3 72.4(3)
C32 C31 Ti3 75.1(3)
C36 C31 Ti3 121.8(3)
C31 C32 C33 107.5(4)
C31 C32 C37 125.3(4)
C33 C32 C37 127.0(4)
C31 C32 Ti3 70.7(3)
C33 C32 Ti3 72.8(3)
C37 C32 Ti3 126.5(3)
C34 C33 C32 107.7(4)
C34 C33 C38 125.1(4)
C32 C33 C38 127.1(4)
C34 C33 Ti3 71.9(2)
C32 C33 Ti3 73.1(3)
C38 C33 Ti3 123.1(3)
C35 C34 C33 108.2(4)
C35 C34 C39 126.4(4)
C33 C34 C39 125.3(5)
C35 C34 Ti3 71.5(3)
C33 C34 Ti3 73.9(3)
C39 C34 Ti3 122.7(3)
C34 C35 C31 108.1(4)
C34 C35 C40 125.0(5)
C31 C35 C40 127.0(5)
C34 C35 Ti3 74.1(3)
C31 C35 Ti3 73.0(3)
C40 C35 Ti3 119.7(3)
N13 Ge1 C3 109.1(2)
N13 Ge1 C2 110.5(2)
C3 Ge1 C2 106.9(2)
N13 Ge1 C1 110.52(19)
C3 Ge1 C1 111.4(3)
C2 Ge1 C1 108.4(2)
Ti1 N1 Ti3 93.74(15)
Ti1 N1 Ti2 93.61(15)
Ti3 N1 Ti2 93.32(15)
Ti1 N12 Ti2 93.53(18)
Ge1 N13 Ti1 127.5(2)
Ge1 N13 Ti3 126.6(2)
Ti1 N13 Ti3 92.57(16)
Ti3 N23 Ti2 93.17(16)
N1 Ti1 N12 86.66(17)
N1 Ti1 N13 86.74(15)
N12 Ti1 N13 104.64(17)
N1 Ti1 C11 105.28(16)
N12 Ti1 C11 146.22(17)
N13 Ti1 C11 107.45(16)
N1 Ti1 C12 94.95(15)
N12 Ti1 C12 114.54(17)
N13 Ti1 C12 140.82(16)
C11 Ti1 C12 34.54(16)
N1 Ti1 C15 138.71(16)
N12 Ti1 C15 130.67(17)
N13 Ti1 C15 97.56(15)
C11 Ti1 C15 34.31(15)
C12 Ti1 C15 56.93(16)
N1 Ti1 C13 117.40(15)
N12 Ti1 C13 89.57(17)
N13 Ti1 C13 152.99(16)
C11 Ti1 C13 56.78(16)
C12 Ti1 C13 33.83(15)
C15 Ti1 C13 56.62(15)
N1 Ti1 C14 150.42(16)
N12 Ti1 C14 97.76(17)
N13 Ti1 C14 119.80(16)
C11 Ti1 C14 56.79(15)
C12 Ti1 C14 56.55(16)
C15 Ti1 C14 34.05(15)
C13 Ti1 C14 34.03(15)
N1 Ti1 Ti3 43.20(11)
N12 Ti1 Ti3 94.27(13)
N13 Ti1 Ti3 43.76(11)
C11 Ti1 Ti3 116.24(11)
C12 Ti1 Ti3 128.82(12)
C15 Ti1 Ti3 130.37(11)
C13 Ti1 Ti3 159.69(11)
C14 Ti1 Ti3 162.19(12)
N1 Ti1 Ti2 43.70(11)
N12 Ti1 Ti2 43.31(12)
N13 Ti1 Ti2 93.56(11)
C11 Ti1 Ti2 142.23(12)
C12 Ti1 Ti2 114.40(12)
C15 Ti1 Ti2 168.71(11)
C13 Ti1 Ti2 112.09(11)
C14 Ti1 Ti2 136.35(11)
Ti3 Ti1 Ti2 60.16(3)
N23 Ti2 N12 106.97(17)
N23 Ti2 N1 85.79(16)
N12 Ti2 N1 85.51(16)
N23 Ti2 C23 108.92(16)
N12 Ti2 C23 141.85(17)
N1 Ti2 C23 109.48(15)
N23 Ti2 C24 142.54(16)
N12 Ti2 C24 107.79(17)
N1 Ti2 C24 110.37(15)
C23 Ti2 C24 34.41(15)
N23 Ti2 C22 87.29(16)
N12 Ti2 C22 137.34(17)
N1 Ti2 C22 136.42(16)
C23 Ti2 C22 34.85(15)
C24 Ti2 C22 57.39(16)
N23 Ti2 C21 101.32(17)
N12 Ti2 C21 102.83(18)
N1 Ti2 C21 166.72(16)
C23 Ti2 C21 57.70(16)
C24 Ti2 C21 57.45(16)
C22 Ti2 C21 34.53(17)
N23 Ti2 C25 135.75(16)
N12 Ti2 C25 87.45(17)
N1 Ti2 C25 137.83(16)
C23 Ti2 C25 57.55(15)
C24 Ti2 C25 34.61(15)
C22 Ti2 C25 57.41(16)
C21 Ti2 C25 34.53(16)
N23 Ti2 Ti3 43.34(11)
N12 Ti2 Ti3 93.62(13)
N1 Ti2 Ti3 42.90(10)
C23 Ti2 Ti3 121.56(11)
C24 Ti2 Ti3 145.16(12)
C22 Ti2 Ti3 121.38(12)
C21 Ti2 Ti3 144.47(13)
C25 Ti2 Ti3 178.79(12)
N23 Ti2 Ti1 94.40(12)
N12 Ti2 Ti1 43.16(12)
N1 Ti2 Ti1 42.69(11)
C23 Ti2 Ti1 143.14(11)
C24 Ti2 Ti1 120.68(12)
C22 Ti2 Ti1 177.92(12)
C21 Ti2 Ti1 145.80(13)
C25 Ti2 Ti1 121.65(11)
Ti3 Ti2 Ti1 59.56(3)
N1 Ti3 N23 86.82(16)
N1 Ti3 N13 86.51(15)
N23 Ti3 N13 105.81(16)
N1 Ti3 C35 95.20(16)
N23 Ti3 C35 127.80(17)
N13 Ti3 C35 126.39(17)
N1 Ti3 C31 116.34(17)
N23 Ti3 C31 147.60(17)
N13 Ti3 C31 98.33(16)
C35 Ti3 C31 34.59(17)
N1 Ti3 C34 107.73(15)
N23 Ti3 C34 95.68(17)
N13 Ti3 C34 154.96(16)
C35 Ti3 C34 34.35(17)
C31 Ti3 C34 57.06(16)
N1 Ti3 C33 141.34(16)
N23 Ti3 C33 90.74(16)
N13 Ti3 C33 130.87(16)
C35 Ti3 C33 57.05(16)
C31 Ti3 C33 56.93(16)
C34 Ti3 C33 34.18(15)
N1 Ti3 C32 150.09(16)
N23 Ti3 C32 118.11(16)
N13 Ti3 C32 100.84(16)
C35 Ti3 C32 57.06(16)
C31 Ti3 C32 34.21(17)
C34 Ti3 C32 56.74(16)
C33 Ti3 C32 34.10(15)
N1 Ti3 Ti1 43.06(11)
N23 Ti3 Ti1 95.16(12)
N13 Ti3 Ti1 43.67(11)
C35 Ti3 Ti1 120.98(12)
C31 Ti3 Ti1 117.24(12)
C34 Ti3 Ti1 147.95(12)
C33 Ti3 Ti1 173.05(11)
C32 Ti3 Ti1 138.96(12)
N1 Ti3 Ti2 43.78(11)
N23 Ti3 Ti2 43.49(11)
N13 Ti3 Ti2 93.58(11)
C35 Ti3 Ti2 123.48(12)
C31 Ti3 Ti2 156.22(13)
C34 Ti3 Ti2 111.01(12)
C33 Ti3 Ti2 126.65(11)
C32 Ti3 Ti2 159.96(12)
Ti1 Ti3 Ti2 60.27(3)
C45 C41 C42 108.5(4)
C45 C41 C46 125.3(5)
C42 C41 C46 126.0(5)
C45 C41 Ti4 74.0(3)
C42 C41 Ti4 74.6(3)
C46 C41 Ti4 121.0(3)
C43 C42 C41 106.9(4)
C43 C42 C47 126.7(5)
C41 C42 C47 126.3(5)
C43 C42 Ti4 74.0(3)
C41 C42 Ti4 70.7(3)
C47 C42 Ti4 123.4(3)
C44 C43 C42 108.5(4)
C44 C43 C48 123.8(4)
C42 C43 C48 127.3(5)
C44 C43 Ti4 73.0(3)
C42 C43 Ti4 72.0(3)
C48 C43 Ti4 126.4(3)
C45 C44 C43 108.1(4)
C45 C44 C49 127.5(4)
C43 C44 C49 124.1(4)
C45 C44 Ti4 71.5(2)
C43 C44 Ti4 73.3(3)
C49 C44 Ti4 125.9(3)
C44 C45 C41 107.9(4)
C44 C45 C50 127.1(4)
C41 C45 C50 125.0(4)
C44 C45 Ti4 74.6(3)
C41 C45 Ti4 71.5(3)
C50 C45 Ti4 119.3(3)
C55 C51 C52 108.5(4)
C55 C51 C56 124.9(5)
C52 C51 C56 126.6(5)
C55 C51 Ti5 74.1(3)
C52 C51 Ti5 73.4(3)
C56 C51 Ti5 120.7(3)
C53 C52 C51 107.6(4)
C53 C52 C57 126.4(5)
C51 C52 C57 126.0(5)
C53 C52 Ti5 74.9(3)
C51 C52 Ti5 72.0(3)
C57 C52 Ti5 120.7(3)
C52 C53 C54 108.4(4)
C52 C53 C58 125.7(5)
C54 C53 C58 125.4(5)
C52 C53 Ti5 71.3(3)
C54 C53 Ti5 72.8(3)
C58 C53 Ti5 128.3(4)
C53 C54 C55 107.3(4)
C53 C54 C59 125.1(5)
C55 C54 C59 127.6(5)
C53 C54 Ti5 73.3(3)
C55 C54 Ti5 71.9(3)
C59 C54 Ti5 122.0(3)
C51 C55 C54 108.3(4)
C51 C55 C60 125.1(5)
C54 C55 C60 126.6(5)
C51 C55 Ti5 71.7(3)
C54 C55 Ti5 74.0(3)
C60 C55 Ti5 122.6(3)
C62 C61 C65 108.6(4)
C62 C61 C66 126.9(5)
C65 C61 C66 124.3(5)
C62 C61 Ti6 74.4(3)
C65 C61 Ti6 72.6(3)
C66 C61 Ti6 123.5(3)
C61 C62 C63 108.1(4)
C61 C62 C67 125.6(5)
C63 C62 C67 126.3(5)
C61 C62 Ti6 71.1(3)
C63 C62 Ti6 73.1(3)
C67 C62 Ti6 122.8(3)
C62 C63 C64 108.3(4)
C62 C63 C68 126.7(5)
C64 C63 C68 125.0(5)
C62 C63 Ti6 72.8(3)
C64 C63 Ti6 72.2(3)
C68 C63 Ti6 122.7(3)
C63 C64 C65 108.1(4)
C63 C64 C69 124.7(5)
C65 C64 C69 127.0(5)
C63 C64 Ti6 73.3(3)
C65 C64 Ti6 71.5(3)
C69 C64 Ti6 125.2(3)
C61 C65 C64 107.0(4)
C61 C65 C70 125.7(5)
C64 C65 C70 127.3(5)
C61 C65 Ti6 72.2(3)
C64 C65 Ti6 73.6(3)
C70 C65 Ti6 120.4(3)
N45 Ge2 C4 109.8(2)
N45 Ge2 C5 109.6(2)
C4 Ge2 C5 110.9(2)
N45 Ge2 C6 110.9(2)
C4 Ge2 C6 106.9(2)
C5 Ge2 C6 108.8(2)
Ti5 N2 Ti4 94.09(16)
Ti5 N2 Ti6 93.69(16)
Ti4 N2 Ti6 93.71(16)
Ge2 N45 Ti4 127.4(2)
Ge2 N45 Ti5 125.5(2)
Ti4 N45 Ti5 92.98(17)
Ti6 N46 Ti4 93.58(17)
Ti5 N56 Ti6 93.43(17)
N2 Ti4 N45 86.22(16)
N2 Ti4 N46 86.20(16)
N45 Ti4 N46 105.41(17)
N2 Ti4 C41 103.19(16)
N45 Ti4 C41 108.77(17)
N46 Ti4 C41 144.99(17)
N2 Ti4 C45 95.24(16)
N45 Ti4 C45 142.56(17)
N46 Ti4 C45 112.02(17)
C41 Ti4 C45 34.51(16)
N2 Ti4 C42 136.27(17)
N45 Ti4 C42 97.05(16)
N46 Ti4 C42 133.42(17)
C41 Ti4 C42 34.63(16)
C45 Ti4 C42 57.16(16)
N2 Ti4 C44 119.61(16)
N45 Ti4 C44 151.55(16)
N46 Ti4 C44 89.14(16)
C41 Ti4 C44 56.73(16)
C45 Ti4 C44 33.89(16)
C42 Ti4 C44 56.56(16)
N2 Ti4 C43 151.30(16)
N45 Ti4 C43 118.27(17)
N46 Ti4 C43 100.06(16)
C41 Ti4 C43 56.71(16)
C45 Ti4 C43 56.36(16)
C42 Ti4 C43 33.97(16)
C44 Ti4 C43 33.68(16)
N2 Ti4 Ti5 42.82(11)
N45 Ti4 Ti5 43.60(12)
N46 Ti4 Ti5 94.55(12)
C41 Ti4 Ti5 115.40(12)
C45 Ti4 Ti5 129.56(12)
C42 Ti4 Ti5 128.37(12)
C44 Ti4 Ti5 161.44(12)
C43 Ti4 Ti5 159.94(12)
N2 Ti4 Ti6 43.38(11)
N45 Ti4 Ti6 93.29(12)
N46 Ti4 Ti6 43.23(12)
C41 Ti4 Ti6 139.50(12)
C45 Ti4 Ti6 113.24(12)
C42 Ti4 Ti6 169.61(12)
C44 Ti4 Ti6 113.46(11)
C43 Ti4 Ti6 139.08(12)
Ti5 Ti4 Ti6 59.95(3)
N2 Ti5 N56 86.53(16)
N2 Ti5 N45 86.30(16)
N56 Ti5 N45 105.36(17)
N2 Ti5 C51 97.15(16)
N56 Ti5 C51 131.23(18)
N45 Ti5 C51 123.39(17)
N2 Ti5 C52 120.59(17)
N56 Ti5 C52 146.04(17)
N45 Ti5 C52 97.04(17)
C51 Ti5 C52 34.62(18)
N2 Ti5 C55 106.25(16)
N56 Ti5 C55 98.15(17)
N45 Ti5 C55 154.02(17)
C51 Ti5 C55 34.12(17)
C52 Ti5 C55 56.98(17)
N2 Ti5 C54 138.86(17)
N56 Ti5 C54 89.44(17)
N45 Ti5 C54 133.90(17)
C51 Ti5 C54 56.81(16)
C52 Ti5 C54 56.83(17)
C55 Ti5 C54 34.13(16)
N2 Ti5 C53 153.03(16)
N56 Ti5 C53 114.57(17)
N45 Ti5 C53 102.80(17)
C51 Ti5 C53 56.56(16)
C52 Ti5 C53 33.89(17)
C55 Ti5 C53 56.35(17)
C54 Ti5 C53 33.93(17)
N2 Ti5 Ti4 43.09(11)
N56 Ti5 Ti4 94.79(12)
N45 Ti5 Ti4 43.42(11)
C51 Ti5 Ti4 120.58(12)
C52 Ti5 Ti4 118.84(12)
C55 Ti5 Ti4 145.80(12)
C54 Ti5 Ti4 175.55(12)
C53 Ti5 Ti4 141.93(13)
N2 Ti5 Ti6 43.53(11)
N56 Ti5 Ti6 43.40(11)
N45 Ti5 Ti6 93.38(12)
C51 Ti5 Ti6 126.70(13)
C52 Ti5 Ti6 160.39(13)
C55 Ti5 Ti6 111.48(12)
C54 Ti5 Ti6 124.17(13)
C53 Ti5 Ti6 156.40(13)
Ti4 Ti5 Ti6 60.22(3)
N46 Ti6 N56 107.57(17)
N46 Ti6 N2 85.68(16)
N56 Ti6 N2 85.55(16)
N46 Ti6 C61 98.73(17)
N56 Ti6 C61 147.24(17)
N2 Ti6 C61 116.16(16)
N46 Ti6 C65 133.05(17)
N56 Ti6 C65 118.59(18)
N2 Ti6 C65 105.12(16)
C61 Ti6 C65 35.24(17)
N46 Ti6 C64 146.08(17)
N56 Ti6 C64 89.90(17)
N2 Ti6 C64 125.38(16)
C61 Ti6 C64 57.75(16)
C65 Ti6 C64 34.86(17)
N46 Ti6 C62 89.35(17)
N56 Ti6 C62 125.22(17)
N2 Ti6 C62 148.71(17)
C61 Ti6 C62 34.43(17)
C65 Ti6 C62 57.85(17)
C64 Ti6 C62 57.21(16)
N46 Ti6 C63 113.61(17)
N56 Ti6 C63 93.68(17)
N2 Ti6 C63 159.81(17)
C61 Ti6 C63 57.26(16)
C65 Ti6 C63 57.74(17)
C64 Ti6 C63 34.44(17)
C62 Ti6 C63 34.15(16)
N46 Ti6 Ti5 94.40(12)
N56 Ti6 Ti5 43.17(12)
N2 Ti6 Ti5 42.78(11)
C61 Ti6 Ti5 154.22(13)
C65 Ti6 Ti5 124.73(12)
C64 Ti6 Ti5 117.31(12)
C62 Ti6 Ti5 168.38(13)
C63 Ti6 Ti5 135.29(12)
N46 Ti6 Ti4 43.19(12)
N56 Ti6 Ti4 94.26(13)
N2 Ti6 Ti4 42.91(11)
C61 Ti6 Ti4 118.42(12)
C65 Ti6 Ti4 134.24(12)
C64 Ti6 Ti4 166.90(13)
C62 Ti6 Ti4 128.07(12)
C63 Ti6 Ti4 156.79(13)
Ti5 Ti6 Ti4 59.83(3)

loop_
_geom_bond_atom_site_label_1
_geom_bond_atom_site_label_2
_geom_bond_distance
C1 Ge1 1.962(5)
C2 Ge1 1.957(5)
C3 Ge1 1.948(5)
C11 C15 1.419(6)
C11 C12 1.424(7)
C11 C16 1.497(6)
C11 Ti1 2.391(4)
C12 C13 1.407(6)
C12 C17 1.507(7)
C12 Ti1 2.404(4)
C13 C14 1.421(6)
C13 C18 1.505(6)
C13 Ti1 2.429(4)
C14 C15 1.419(6)
C14 C19 1.501(6)
C14 Ti1 2.429(4)
C15 C20 1.508(6)
C15 Ti1 2.417(4)
C21 C22 1.423(7)
C21 C25 1.424(7)
C21 C26 1.498(7)
C21 Ti2 2.395(5)
C22 C23 1.431(6)
C22 C27 1.498(7)
C22 Ti2 2.399(4)
C23 C24 1.407(6)
C23 C28 1.496(7)
C23 Ti2 2.378(4)
C24 C25 1.423(6)
C24 C29 1.505(6)
C24 Ti2 2.379(4)
C25 C30 1.504(7)
C25 Ti2 2.403(4)
C31 C35 1.412(7)
C31 C32 1.417(7)
C31 C36 1.517(7)
C31 Ti3 2.379(5)
C32 C33 1.427(7)
C32 C37 1.496(7)
C32 Ti3 2.435(5)
C33 C34 1.421(6)
C33 C38 1.499(7)
C33 Ti3 2.431(4)
C34 C35 1.411(7)
C34 C39 1.500(7)
C34 Ti3 2.405(4)
C35 C40 1.511(7)
C35 Ti3 2.372(5)
Ge1 N13 1.860(4)
N1 Ti1 1.911(4)
N1 Ti3 1.916(4)
N1 Ti2 1.948(4)
N12 Ti1 1.928(4)
N12 Ti2 1.933(4)
N13 Ti1 1.931(4)
N13 Ti3 1.934(4)
N23 Ti3 1.932(4)
N23 Ti2 1.937(4)
Ti1 Ti3 2.7932(12)
Ti1 Ti2 2.8132(12)
Ti2 Ti3 2.8102(11)
C4 Ge2 1.953(5)
C5 Ge2 1.951(5)
C6 Ge2 1.955(5)
C41 C45 1.418(7)
C41 C42 1.428(7)
C41 C46 1.507(7)
C41 Ti4 2.372(5)
C42 C43 1.424(7)
C42 C47 1.497(7)
C42 Ti4 2.423(4)
C43 C44 1.418(7)
C43 C48 1.506(7)
C43 Ti4 2.450(5)
C44 C45 1.414(7)
C44 C49 1.502(6)
C44 Ti4 2.445(4)
C45 C50 1.496(6)
C45 Ti4 2.406(4)
C51 C55 1.403(7)
C51 C52 1.419(7)
C51 C56 1.502(7)
C51 Ti5 2.376(4)
C52 C53 1.410(7)
C52 C57 1.501(7)
C52 Ti5 2.395(5)
C53 C54 1.422(7)
C53 C58 1.501(7)
C53 Ti5 2.441(4)
C54 C55 1.421(7)
C54 C59 1.503(7)
C54 Ti5 2.434(5)
C55 C60 1.498(7)
C55 Ti5 2.407(5)
C61 C62 1.413(7)
C61 C65 1.433(7)
C61 C66 1.493(7)
C61 Ti6 2.365(4)
C62 C63 1.415(7)
C62 C67 1.504(7)
C62 Ti6 2.407(5)
C63 C64 1.424(7)
C63 C68 1.500(7)
C63 Ti6 2.411(4)
C64 C65 1.428(7)
C64 C69 1.500(7)
C64 Ti6 2.397(4)
C65 C70 1.493(7)
C65 Ti6 2.370(5)
Ge2 N45 1.861(4)
N2 Ti5 1.912(4)
N2 Ti4 1.922(4)
N2 Ti6 1.939(4)
N45 Ti4 1.931(4)
N45 Ti5 1.938(4)
N46 Ti6 1.933(4)
N46 Ti4 1.932(4)
N56 Ti5 1.926(4)
N56 Ti6 1.934(4)
Ti4 Ti5 2.8062(12)
Ti4 Ti6 2.8171(12)
Ti5 Ti6 2.8095(11)
